data_1539162
loop_
_publ_author_name
'Umarji, A.M.'
'Gupta, L.C.'
'Godart, C.'
'Vijayaraghavan, R.'

_publ_section_title
;
 Spin fluctuation changes in Ge doped Yb Pd2 Si2
;
_journal_name_full 'Journal of Magnetism and Magnetic Materials'
_journal_page_first 623
_journal_page_last 625
_journal_volume 63
_journal_year 1987
_chemical_formula_sum 'Ge0.3 Pd2 Si1.7 Yb'
_chemical_name_systematic 'Pd2 Yb (Ge0.3 Si1.7)'
_space_group_IT_number 139
_symmetry_space_group_name_Hall '-I 4 2'
_symmetry_space_group_name_H-M 'I 4/m m m'
_cell_angle_alpha 90
_cell_angle_beta 90
_cell_angle_gamma 90
_cell_formula_units_Z 2
_cell_length_a 4.107
_cell_length_b 4.107
_cell_length_c 9.873
_cell_volume 166.532
_citation_journal_id_ASTM JMMMDC
_cod_data_source_file Umarji_JMMMDC_1987_12.cif
_cod_data_source_block Ge0.3Pd2Si1.7Yb1
_cod_original_cell_volume 166.5323
_cod_original_formula_sum 'Ge0.3 Pd2 Si1.7 Yb1'
_cod_database_code 1539162

loop_
_symmetry_equiv_pos_as_xyz
x,y,z
-y,x,z
-x,-y,z
y,-x,z
x,-y,-z
y,x,-z
-x,y,-z
-y,-x,-z
-x,-y,-z
y,-x,-z
x,y,-z
-y,x,-z
-x,y,z
-y,-x,z
x,-y,z
y,x,z
x+1/2,y+1/2,z+1/2
-y+1/2,x+1/2,z+1/2
-x+1/2,-y+1/2,z+1/2
y+1/2,-x+1/2,z+1/2
x+1/2,-y+1/2,-z+1/2
y+1/2,x+1/2,-z+1/2
-x+1/2,y+1/2,-z+1/2
-y+1/2,-x+1/2,-z+1/2
-x+1/2,-y+1/2,-z+1/2
y+1/2,-x+1/2,-z+1/2
x+1/2,y+1/2,-z+1/2
-y+1/2,x+1/2,-z+1/2
-x+1/2,y+1/2,z+1/2
-y+1/2,-x+1/2,z+1/2
x+1/2,-y+1/2,z+1/2
y+1/2,x+1/2,z+1/2

loop_
_atom_site_label
_atom_site_type_symbol
_atom_site_fract_x
_atom_site_fract_y
_atom_site_fract_z
_atom_site_occupancy
_atom_site_U_iso_or_equiv
Si1 Si 0 0 0.375 0.85 0.0
Yb1 Yb 0 0 0 1 0.0
Pd1 Pd 0 0.5 0.25 1 0.0
Ge1 Ge 0 0 0.375 0.15 0.0
